data_7054370
loop_
_publ_author_name
'Sathyanarayana, Arruri'
'Prabusankar, Ganesan'

_publ_section_title
;
 Facile access to imidazole and imidazolium substituted dibenzo-diazocines
;
_journal_issue 8
_journal_name_full 'New Journal of Chemistry'
_journal_page_first 3613
_journal_paper_doi 10.1039/C4NJ00351A
_journal_volume 38
_journal_year 2014
_chemical_formula_moiety 'C33 H30 N8, 2(Cl), H2 O'
_chemical_formula_sum 'C33 H32 Cl2 N8 O'
_chemical_formula_weight 627.56
_space_group_crystal_system triclinic
_space_group_IT_number 2
_space_group_name_Hall '-P 1'
_space_group_name_H-M_alt 'P -1'
_symmetry_space_group_name_Hall '-P 1'
_symmetry_space_group_name_H-M 'P -1'
_audit_creation_date 2014-04-21
_audit_creation_method
;
  Olex2 1.1
  (compiled Nov  1 2011 20:42:30, GUI svn.r3906)
;
_cell_angle_alpha 84.154(8)
_cell_angle_beta 79.178(10)
_cell_angle_gamma 87.113(9)
_cell_formula_units_Z 2
_cell_length_a 8.3442(10)
_cell_length_b 12.5633(12)
_cell_length_c 15.0779(16)
_cell_measurement_reflns_used 2700
_cell_measurement_temperature 150
_cell_measurement_theta_max 71.0985
_cell_measurement_theta_min 3.5353
_cell_volume 1543.7(3)
_computing_cell_refinement
;
CrysAlisPro, Agilent Technologies,
Version 1.171.35.19 (release 27-10-2011 CrysAlis171 .NET)
(compiled Oct 27 2011,15:02:11)
;
_computing_data_collection
;
CrysAlisPro, Agilent Technologies,
Version 1.171.35.19 (release 27-10-2011 CrysAlis171 .NET)
(compiled Oct 27 2011,15:02:11)
;
_computing_data_reduction
;
CrysAlisPro, Agilent Technologies,
Version 1.171.35.19 (release 27-10-2011 CrysAlis171 .NET)
(compiled Oct 27 2011,15:02:11)
;
_computing_molecular_graphics
;
O. V. Dolomanov, L. J. Bourhis, R. J. Gildea, J. A. K. Howard and H. Puschmann,
OLEX2: a complete structure solution, refinement and analysis program.
J. Appl. Cryst. (2009). 42, 339-341.
;
_computing_publication_material
;
O. V. Dolomanov, L. J. Bourhis, R. J. Gildea, J. A. K. Howard and H. Puschmann,
OLEX2: a complete structure solution, refinement and analysis program.
J. Appl. Cryst. (2009). 42, 339-341.
;
_computing_structure_refinement
;
olex2.refine (L.J. Bourhis, O.V. Dolomanov, R.J. Gildea, J.A.K. Howard,
H. Puschmann, in preparation, 2011)
;
_computing_structure_solution
;
olex2.solve (L.J. Bourhis, O.V. Dolomanov, R.J. Gildea, J.A.K. Howard,
H. Puschmann, in preparation, 2011)
;
_diffrn_ambient_temperature 153
_diffrn_detector_area_resol_mean 16.1293
_diffrn_measured_fraction_theta_full 0.865131
_diffrn_measured_fraction_theta_max 0.865131
_diffrn_measurement_details
;
  1 omega  -35.00   36.00   1.0000    1.8300
omega____ theta____ kappa____ phi______ frames
    -      -33.5000   50.0000  -30.0000 71

  2 omega -101.00  -29.00   1.0000    1.8300
omega____ theta____ kappa____ phi______ frames
    -      -33.5000  -57.0000 -180.0000 72

  3 omega  -61.00   -6.00   1.0000    1.8300
omega____ theta____ kappa____ phi______ frames
    -      -33.5000   19.0000  -30.0000 55

  4 omega  -10.00   82.00   1.0000    1.8300
omega____ theta____ kappa____ phi______ frames
    -       54.0000  -77.0000  150.0000 92

  5 omega  -14.00   72.00   1.0000    1.8300
omega____ theta____ kappa____ phi______ frames
    -       54.0000  -57.0000   30.0000 86

  6 omega   36.00  120.00   1.0000    1.8300
omega____ theta____ kappa____ phi______ frames
    -       54.0000   38.0000  -60.0000 84

  7 omega   76.00  122.00   1.0000    1.8300
omega____ theta____ kappa____ phi______ frames
    -       54.0000   57.0000 -180.0000 46

  8 omega   42.00  102.00   1.0000    1.8300
omega____ theta____ kappa____ phi______ frames
    -       54.0000 -134.0000   27.0000 60

  9 omega   56.00   86.00   1.0000    1.8300
omega____ theta____ kappa____ phi______ frames
    -       54.0000   57.0000    0.0000 30

 10 omega   43.00   78.00   1.0000    1.8300
omega____ theta____ kappa____ phi______ frames
    -      108.0000  -25.0000  -30.0000 35

 11 omega  103.00  129.00   1.0000    1.8300
omega____ theta____ kappa____ phi______ frames
    -      108.0000  111.0000  -90.0000 26

 12 omega   76.00  107.00   1.0000    1.8300
omega____ theta____ kappa____ phi______ frames
    -      108.0000 -111.0000 -120.0000 31

 13 omega   89.00  132.00   1.0000    1.8300
omega____ theta____ kappa____ phi______ frames
    -      108.0000   63.0000    0.0000 43

 14 omega   49.00  105.00   1.0000    1.8300
omega____ theta____ kappa____ phi______ frames
    -      108.0000 -111.0000  150.0000 56

 15 omega   53.00   93.00   1.0000    1.8300
omega____ theta____ kappa____ phi______ frames
    -      108.0000  -50.0000  -60.0000 40

 16 omega  100.00  177.00   1.0000    1.8300
omega____ theta____ kappa____ phi______ frames
    -      108.0000  111.0000  -60.0000 77

 17 omega   83.00  171.00   1.0000    1.8300
omega____ theta____ kappa____ phi______ frames
    -      108.0000   25.0000 -120.0000 88

 18 omega  101.00  178.00   1.0000    1.8300
omega____ theta____ kappa____ phi______ frames
    -      108.0000  111.0000   60.0000 77

 19 omega   39.00  102.00   1.0000    1.8300
omega____ theta____ kappa____ phi______ frames
    -      108.0000  -50.0000  150.0000 63

 20 omega   47.00  141.00   1.0000    1.8300
omega____ theta____ kappa____ phi______ frames
    -      108.0000  -91.0000  -30.0000 94
;
_diffrn_measurement_device_type 'SuperNova, Dual, Cu at zero, Eos'
_diffrn_measurement_method '\w scans'
_diffrn_orient_matrix_UB_11 -0.0314860000
_diffrn_orient_matrix_UB_12 -0.1117788000
_diffrn_orient_matrix_UB_13 0.0509762000
_diffrn_orient_matrix_UB_21 -0.0225765000
_diffrn_orient_matrix_UB_22 0.0492175000
_diffrn_orient_matrix_UB_23 0.0912090000
_diffrn_orient_matrix_UB_31 -0.1840317000
_diffrn_orient_matrix_UB_32 0.0171161000
_diffrn_orient_matrix_UB_33 -0.0002835000
_diffrn_radiation_monochromator mirror
_diffrn_radiation_type 'Cu K\a'
_diffrn_radiation_wavelength 1.5418
_diffrn_reflns_av_R_equivalents 0.0338
_diffrn_reflns_av_unetI/netI 0.0555
_diffrn_reflns_limit_h_max 7
_diffrn_reflns_limit_h_min -9
_diffrn_reflns_limit_k_max 15
_diffrn_reflns_limit_k_min -13
_diffrn_reflns_limit_l_max 18
_diffrn_reflns_limit_l_min -17
_diffrn_reflns_number 8560
_diffrn_reflns_theta_full 71.237702
_diffrn_reflns_theta_max 71.24
_diffrn_reflns_theta_min 3.54
_diffrn_source 'SuperNova (Cu) X-ray Source'
_diffrn_source_current n/a
_diffrn_source_voltage n/a
_exptl_absorpt_coefficient_mu 2.223
_exptl_absorpt_correction_T_max 1.00000
_exptl_absorpt_correction_T_min 0.52164
_exptl_absorpt_correction_type multi-scan
_exptl_absorpt_process_details
;
CrysAlisPro, Agilent Technologies,
Version 1.171.35.19 (release 27-10-2011 CrysAlis171 .NET)
(compiled Oct 27 2011,15:02:11)
Empirical absorption correction using spherical harmonics,
 implemented in SCALE3 ABSPACK scaling algorithm.
;
_exptl_crystal_colour colourless
_exptl_crystal_colour_primary colourless
_exptl_crystal_density_diffrn 1.3458
_exptl_crystal_description needle
_exptl_crystal_F_000 655.2367
_exptl_crystal_size_max 0.18
_exptl_crystal_size_mid 0.12
_exptl_crystal_size_min 0.06
_refine_diff_density_max 0.544832
_refine_diff_density_min -0.505653
_refine_diff_density_rms 0.113318
_refine_ls_d_res_high 0.814185
_refine_ls_d_res_low 12.491575
_refine_ls_goodness_of_fit_ref 1.089649
_refine_ls_hydrogen_treatment mixed
_refine_ls_matrix_type full
_refine_ls_number_constraints 55
_refine_ls_number_parameters 401
_refine_ls_number_reflns 5183
_refine_ls_number_restraints 0
_refine_ls_restrained_S_all 1.089649
_refine_ls_R_factor_all 0.114942
_refine_ls_R_factor_gt 0.072302
_refine_ls_shift/su_max 0.0010
_refine_ls_shift/su_mean 0.0002
_refine_ls_structure_factor_coef Fsqd
_refine_ls_weighting_details 'w=1/[\s^2^(Fo^2^)+(0.0518P)^2^+3.3671P] where P=(Fo^2^+2Fc^2^)/3'
_refine_ls_weighting_scheme calc
_refine_ls_wR_factor_ref 0.224077
_reflns_Friedel_coverage 0.0
_reflns_limit_h_max 9
_reflns_limit_h_min -9
_reflns_limit_k_max 15
_reflns_limit_k_min -15
_reflns_limit_l_max 18
_reflns_limit_l_min 0
_reflns_number_gt 3204
_reflns_number_total 5183
_reflns_threshold_expression I>=2u(I)
_cod_duplicate_entry 7054208
_cod_data_source_file c4nj00351a2.cif
_cod_data_source_block 7
_cod_database_code 7054370
_chemical_oxdiff_formula 'C33 H32 Cl2 N8 O'
_reflns_odcompleteness_completeness 90.42
_reflns_odcompleteness_iscentric 1
_reflns_odcompleteness_theta 66.97

loop_
_space_group_symop_id
_space_group_symop_operation_xyz
1 x,y,z
2 -x,-y,-z

loop_
_atom_site_label
_atom_site_type_symbol
_atom_site_fract_x
_atom_site_fract_y
_atom_site_fract_z
_atom_site_U_iso_or_equiv
_atom_site_adp_type
_atom_site_occupancy
_atom_site_refinement_flags_posn
C1 C 0.8138(9) 1.4233(6) 0.3835(4) 0.091(2) Uani 1.000000 .
H1 H 0.8329(9) 1.3960(6) 0.3258(4) 0.109(3) Uiso 1.000000 R
C2 C 0.7659(9) 1.5276(6) 0.3876(4) 0.087(2) Uani 1.000000 .
H2 H 0.7560(9) 1.5726(6) 0.3342(4) 0.104(2) Uiso 1.000000 R
C3 C 0.7330(11) 1.5657(5) 0.4693(5) 0.108(3) Uani 1.000000 .
H3 H 0.6986(11) 1.6384(5) 0.4745(5) 0.129(3) Uiso 1.000000 R
C4 C 0.7495(10) 1.4986(5) 0.5458(4) 0.093(2) Uani 1.000000 .
H4 H 0.7239(10) 1.5237(5) 0.6043(4) 0.111(3) Uiso 1.000000 R
C5 C 0.8030(7) 1.3961(4) 0.5355(4) 0.0624(15) Uani 1.000000 .
C6 C 0.8310(9) 1.3202(5) 0.6163(4) 0.079(2) Uani 1.000000 .
H6a H 0.9432(13) 1.2886(15) 0.604(2) 0.095(2) Uiso 1.000000 R
H6b H 0.820(5) 1.3604(11) 0.6704(5) 0.095(2) Uiso 1.000000 R
C7 C 0.7424(7) 1.1341(4) 0.6135(4) 0.0617(14) Uani 1.000000 .
H7 H 0.8437(7) 1.1054(4) 0.5841(4) 0.0741(17) Uiso 1.000000 R
C8 C 0.5530(9) 1.2454(5) 0.6765(4) 0.0778(18) Uani 1.000000 .
H8 H 0.5005(9) 1.3089(5) 0.6984(4) 0.093(2) Uiso 1.000000 R
C9 C 0.4843(8) 1.1497(5) 0.6809(4) 0.0712(16) Uani 1.000000 .
H9 H 0.3745(8) 1.1330(5) 0.7064(4) 0.085(2) Uiso 1.000000 R
C10 C 0.5842(7) 0.9680(4) 0.6384(3) 0.0538(13) Uani 1.000000 .
C11 C 0.4540(7) 0.9347(4) 0.6048(3) 0.0610(14) Uani 1.000000 .
H11 H 0.3795(7) 0.9856(4) 0.5826(3) 0.0732(17) Uiso 1.000000 R
C12 C 0.4334(7) 0.8260(5) 0.6038(4) 0.0651(15) Uani 1.000000 .
H12 H 0.3447(7) 0.8021(5) 0.5805(4) 0.0781(18) Uiso 1.000000 R
C13 C 0.5421(7) 0.7523(4) 0.6367(3) 0.0619(14) Uani 1.000000 .
H13 H 0.5283(7) 0.6780(4) 0.6351(3) 0.0743(17) Uiso 1.000000 R
C14 C 0.6707(7) 0.7858(4) 0.6720(3) 0.0539(13) Uani 1.000000 .
C15 C 0.6936(6) 0.8946(4) 0.6726(3) 0.0516(12) Uani 1.000000 .
C16 C 0.7877(7) 0.7038(4) 0.7097(3) 0.0599(14) Uani 1.000000 .
H16a H 0.724(2) 0.648(2) 0.7498(15) 0.0719(17) Uiso 1.000000 R
H16b H 0.8557(19) 0.669(3) 0.6589(11) 0.0719(17) Uiso 1.000000 R
C17 C 0.9568(7) 0.8517(4) 0.7086(4) 0.0614(14) Uani 1.000000 .
H17a H 1.000(4) 0.8354(10) 0.6455(5) 0.0737(17) Uiso 1.000000 R
H17b H 1.040(3) 0.8791(5) 0.739(2) 0.0737(17) Uiso 1.000000 R
C18 C 0.8168(7) 0.7729(4) 0.8504(3) 0.0550(13) Uani 1.000000 .
C19 C 0.7596(7) 0.8755(4) 0.8719(4) 0.0579(13) Uani 1.000000 .
C20 C 0.7779(7) 0.9688(4) 0.7981(4) 0.0623(15) Uani 1.000000 .
H20a H 0.675(2) 1.013(2) 0.8024(6) 0.0748(18) Uiso 1.000000 R
H20b H 0.857(3) 1.020(2) 0.8091(4) 0.0748(18) Uiso 1.000000 R
C21 C 0.7935(7) 0.6902(4) 0.9209(4) 0.0581(14) Uani 1.000000 .
C22 C 0.7204(8) 0.7062(5) 1.0078(4) 0.0717(16) Uani 1.000000 .
H22 H 0.7063(8) 0.6479(5) 1.0536(4) 0.086(2) Uiso 1.000000 R
C23 C 0.6671(9) 0.8085(5) 1.0278(4) 0.0798(18) Uani 1.000000 .
H23 H 0.6167(9) 0.8213(5) 1.0879(4) 0.096(2) Uiso 1.000000 R
C24 C 0.6875(8) 0.8919(5) 0.9603(4) 0.0715(17) Uani 1.000000 .
H24 H 0.6515(8) 0.9621(5) 0.9746(4) 0.086(2) Uiso 1.000000 R
C25 C 0.7540(8) 0.5008(5) 0.9052(4) 0.0654(15) Uani 1.000000 .
H25 H 0.6387(8) 0.5025(5) 0.9235(4) 0.0785(18) Uiso 1.000000 R
C26 C 1.0100(8) 0.5481(5) 0.8715(4) 0.0769(18) Uani 1.000000 .
H26 H 1.1046(8) 0.5898(5) 0.8619(4) 0.092(2) Uiso 1.000000 R
C27 C 1.0058(8) 0.4434(6) 0.8597(4) 0.0774(18) Uani 1.000000 .
H27 H 1.0970(8) 0.3975(6) 0.8406(4) 0.093(2) Uiso 1.000000 R
C28 C 0.7805(9) 0.3080(5) 0.8830(4) 0.080(2) Uani 1.000000 .
H28a H 0.858(4) 0.2656(6) 0.8409(16) 0.096(2) Uiso 1.000000 R
H28b H 0.672(2) 0.316(2) 0.865(2) 0.096(2) Uiso 1.000000 R
C29 C 0.7626(8) 0.2518(4) 0.9775(4) 0.0671(16) Uani 1.000000 .
C30 C 0.8388(9) 0.1539(5) 0.9934(4) 0.0762(18) Uani 1.000000 .
H30 H 0.9093(9) 0.1211(5) 0.9460(4) 0.091(2) Uiso 1.000000 R
C31 C 0.8085(9) 0.1044(5) 1.0820(5) 0.0827(19) Uani 1.000000 .
H31 H 0.8562(9) 0.0360(5) 1.0961(5) 0.099(2) Uiso 1.000000 R
C33 C 0.6448(9) 0.2561(6) 1.1251(4) 0.0841(19) Uani 1.000000 .
H33 H 0.5797(9) 0.2926(6) 1.1721(4) 0.101(2) Uiso 1.000000 R
C32 C 0.7097(9) 0.1559(6) 1.1476(4) 0.0810(19) Uani 1.000000 .
H32 H 0.6857(9) 0.1233(6) 1.2081(4) 0.097(2) Uiso 1.000000 R
Cl Cl 0.4660(2) 0.47840(11) 0.78904(10) 0.0706(4) Uani 1.000000 .
Cl2A Cl 0.0849(2) 0.15925(17) 0.74657(14) 0.1047(7) Uani 1.000000 .
N1 N 0.8359(7) 1.3561(4) 0.4550(4) 0.0803(15) Uani 1.000000 .
N2 N 0.7127(7) 1.2342(4) 0.6344(3) 0.0673(13) Uani 1.000000 .
N3 N 0.6041(5) 1.0809(3) 0.6412(3) 0.0552(11) Uani 1.000000 .
N4 N 0.8264(5) 0.9336(3) 0.7065(3) 0.0563(11) Uani 1.000000 .
N5 N 0.8954(6) 0.7521(3) 0.7612(3) 0.0580(11) Uani 1.000000 .
N6 N 0.8499(6) 0.5838(4) 0.9002(3) 0.0607(12) Uani 1.000000 .
N7 N 0.8455(7) 0.4155(4) 0.8805(3) 0.0679(13) Uani 1.000000 .
N8 N 0.6688(7) 0.3040(4) 1.0414(3) 0.0791(15) Uani 1.000000 .
O1 O 0.1277(7) 0.0928(6) 0.5490(4) 0.154(3) Uani 1.000000 .

loop_
_atom_site_aniso_label
_atom_site_aniso_U_11
_atom_site_aniso_U_22
_atom_site_aniso_U_33
_atom_site_aniso_U_12
_atom_site_aniso_U_13
_atom_site_aniso_U_23
C1 0.118(6) 0.098(5) 0.057(4) -0.001(5) -0.017(4) -0.011(4)
C2 0.109(6) 0.082(5) 0.066(4) 0.006(4) -0.021(4) 0.012(3)
C3 0.172(8) 0.062(4) 0.085(5) 0.027(5) -0.026(5) -0.000(4)
C4 0.161(7) 0.052(4) 0.066(4) 0.011(4) -0.026(4) -0.009(3)
C5 0.079(4) 0.049(3) 0.064(3) -0.005(3) -0.024(3) -0.003(3)
C6 0.101(5) 0.054(3) 0.092(5) -0.016(4) -0.049(4) 0.012(3)
C7 0.069(4) 0.049(3) 0.065(3) -0.002(3) -0.015(3) 0.009(3)
C8 0.087(5) 0.057(4) 0.087(4) 0.015(3) -0.015(4) -0.010(3)
C9 0.070(4) 0.061(4) 0.080(4) 0.011(3) -0.010(3) -0.005(3)
C10 0.065(4) 0.047(3) 0.049(3) -0.002(2) -0.014(3) 0.001(2)
C11 0.068(4) 0.060(3) 0.055(3) 0.003(3) -0.018(3) 0.002(2)
C12 0.074(4) 0.066(4) 0.058(3) -0.006(3) -0.020(3) -0.005(3)
C13 0.081(4) 0.052(3) 0.055(3) -0.005(3) -0.016(3) -0.008(2)
C14 0.067(4) 0.049(3) 0.046(3) -0.001(3) -0.012(2) -0.002(2)
C15 0.059(3) 0.052(3) 0.044(3) -0.004(2) -0.013(2) -0.001(2)
C16 0.080(4) 0.048(3) 0.053(3) -0.000(3) -0.018(3) -0.004(2)
C17 0.063(4) 0.058(3) 0.062(3) 0.001(3) -0.015(3) 0.005(3)
C18 0.061(3) 0.053(3) 0.053(3) -0.003(3) -0.019(3) -0.000(2)
C19 0.066(4) 0.054(3) 0.057(3) -0.005(3) -0.019(3) -0.004(2)
C20 0.079(4) 0.048(3) 0.064(3) -0.004(3) -0.022(3) -0.004(2)
C21 0.063(4) 0.056(3) 0.058(3) 0.002(3) -0.021(3) 0.001(2)
C22 0.087(5) 0.076(4) 0.054(3) -0.007(3) -0.021(3) 0.006(3)
C23 0.101(5) 0.083(5) 0.055(3) -0.003(4) -0.013(3) -0.009(3)
C24 0.092(5) 0.065(4) 0.061(3) -0.002(3) -0.019(3) -0.013(3)
C25 0.070(4) 0.061(4) 0.064(3) -0.003(3) -0.016(3) 0.008(3)
C26 0.079(5) 0.079(5) 0.071(4) -0.007(4) -0.021(3) 0.018(3)
C27 0.073(5) 0.084(5) 0.067(4) 0.012(4) -0.010(3) 0.017(3)
C28 0.125(6) 0.057(4) 0.060(3) -0.004(4) -0.023(4) -0.002(3)
C29 0.096(5) 0.052(3) 0.055(3) -0.007(3) -0.019(3) -0.003(3)
C30 0.103(5) 0.060(4) 0.067(4) 0.006(3) -0.020(4) -0.007(3)
C31 0.104(6) 0.067(4) 0.083(4) 0.001(4) -0.038(4) 0.005(3)
C33 0.099(5) 0.089(5) 0.061(4) -0.011(4) -0.005(3) -0.004(3)
C32 0.098(5) 0.086(5) 0.059(4) -0.022(4) -0.020(4) 0.009(3)
Cl 0.0933(11) 0.0570(8) 0.0660(8) -0.0007(7) -0.0259(8) -0.0065(6)
Cl2A 0.0722(12) 0.1262(16) 0.1079(14) -0.0028(11) -0.0058(10) 0.0055(12)
N1 0.097(4) 0.063(3) 0.082(4) 0.008(3) -0.019(3) -0.014(3)
N2 0.082(4) 0.048(3) 0.075(3) -0.004(2) -0.030(3) 0.006(2)
N3 0.058(3) 0.046(2) 0.059(3) 0.009(2) -0.011(2) -0.0002(19)
N4 0.066(3) 0.048(2) 0.056(2) -0.001(2) -0.016(2) 0.0004(19)
N5 0.070(3) 0.050(3) 0.054(2) -0.001(2) -0.016(2) 0.0026(19)
N6 0.064(3) 0.058(3) 0.058(3) 0.003(2) -0.016(2) 0.009(2)
N7 0.087(4) 0.055(3) 0.058(3) 0.007(3) -0.015(3) 0.004(2)
N8 0.102(4) 0.067(3) 0.065(3) -0.002(3) -0.009(3) -0.007(3)
O1 0.107(5) 0.228(7) 0.106(4) 0.056(5) 0.002(4) 0.016(4)

loop_
_atom_type_symbol
_atom_type_scat_dispersion_real
_atom_type_scat_dispersion_imag
_atom_type_scat_source
H 0.00000 0.00000 'International Tables Volume C Table 6.1.1.4 (pp. 500-502)'
C 0.01920 0.00962 'International Tables Volume C Table 6.1.1.4 (pp. 500-502)'
Cl 0.36843 0.69943 'International Tables Volume C Table 6.1.1.4 (pp. 500-502)'
O 0.05239 0.03377 'International Tables Volume C Table 6.1.1.4 (pp. 500-502)'
N 0.03256 0.01839 'International Tables Volume C Table 6.1.1.4 (pp. 500-502)'

loop_
_geom_angle_atom_site_label_1
_geom_angle_atom_site_label_2
_geom_angle_atom_site_label_3
_geom_angle
C2 C1 H1 117.7(4)
N1 C1 H1 117.7(4)
N1 C1 C2 124.5(6)
H2 C2 C1 120.9(4)
C3 C2 C1 118.1(6)
C3 C2 H2 120.9(4)
H3 C3 C2 120.2(4)
C4 C3 C2 119.7(6)
C4 C3 H3 120.2(4)
H4 C4 C3 120.8(4)
C5 C4 C3 118.5(6)
C5 C4 H4 120.8(4)
C6 C5 C4 120.9(6)
N1 C5 C4 123.0(5)
N1 C5 C6 116.1(5)
H6a C6 C5 109.5(13)
H6b C6 C5 109.5(13)
H6b C6 H6a 108(5)
N2 C6 C5 110.8(5)
N2 C6 H6a 109.5(13)
N2 C6 H6b 109.5(13)
N2 C7 H7 126.1(4)
N3 C7 H7 126.1(3)
N3 C7 N2 107.8(5)
C9 C8 H8 126.3(4)
N2 C8 H8 126.3(3)
N2 C8 C9 107.3(5)
H9 C9 C8 126.6(4)
N3 C9 C8 106.8(6)
N3 C9 H9 126.6(3)
C15 C10 C11 121.3(5)
N3 C10 C11 119.4(5)
N3 C10 C15 119.3(5)
H11 C11 C10 120.4(3)
C12 C11 C10 119.2(5)
C12 C11 H11 120.4(3)
H12 C12 C11 120.0(3)
C13 C12 C11 120.0(5)
C13 C12 H12 120.0(3)
H13 C13 C12 119.7(3)
C14 C13 C12 120.7(5)
C14 C13 H13 119.7(3)
C15 C14 C13 119.8(5)
C16 C14 C13 120.2(5)
C16 C14 C15 119.9(5)
C14 C15 C10 118.9(5)
N4 C15 C10 118.9(5)
N4 C15 C14 122.2(5)
H16a C16 C14 109.1(10)
H16b C16 C14 109.1(10)
H16b C16 H16a 107(4)
N5 C16 C14 112.7(4)
N5 C16 H16a 109.1(10)
N5 C16 H16b 109.1(10)
H17b C17 H17a 114(5)
N4 C17 H17a 108.0(11)
N4 C17 H17b 108.0(11)
N5 C17 H17a 108.0(11)
N5 C17 H17b 108.0(11)
N5 C17 N4 111.4(5)
C21 C18 C19 117.0(5)
N5 C18 C19 122.2(4)
N5 C18 C21 120.8(5)
C20 C19 C18 119.8(5)
C24 C19 C18 119.8(5)
C24 C19 C20 120.3(5)
H20a C20 C19 110.2(10)
H20b C20 C19 110.2(10)
H20b C20 H20a 103(4)
N4 C20 C19 112.6(4)
N4 C20 H20a 110.2(10)
N4 C20 H20b 110.2(10)
C22 C21 C18 123.0(5)
N6 C21 C18 118.0(5)
N6 C21 C22 118.9(5)
H22 C22 C21 120.5(3)
C23 C22 C21 119.0(5)
C23 C22 H22 120.5(3)
H23 C23 C22 120.2(3)
C24 C23 C22 119.7(6)
C24 C23 H23 120.2(4)
C23 C24 C19 121.4(6)
H24 C24 C19 119.3(3)
H24 C24 C23 119.3(4)
N6 C25 H25 125.4(3)
N7 C25 H25 125.4(4)
N7 C25 N6 109.1(6)
C27 C26 H26 126.4(4)
N6 C26 H26 126.4(4)
N6 C26 C27 107.2(6)
H27 C27 C26 126.4(4)
N7 C27 C26 107.3(6)
N7 C27 H27 126.4(4)
H28b C28 H28a 111(6)
C29 C28 H28a 108.9(14)
C29 C28 H28b 108.9(14)
N7 C28 H28a 108.9(14)
N7 C28 H28b 108.9(14)
N7 C28 C29 110.3(5)
C30 C29 C28 121.0(6)
N8 C29 C28 114.7(5)
N8 C29 C30 124.2(5)
H30 C30 C29 121.3(4)
C31 C30 C29 117.4(6)
C31 C30 H30 121.3(4)
H31 C31 C30 120.5(4)
C32 C31 C30 118.9(6)
C32 C31 H31 120.5(4)
C32 C33 H33 118.3(4)
N8 C33 H33 118.3(4)
N8 C33 C32 123.3(6)
C33 C32 C31 119.1(6)
H32 C32 C31 120.5(4)
H32 C32 C33 120.5(4)
C5 N1 C1 116.2(5)
C7 N2 C6 126.0(6)
C8 N2 C6 124.7(5)
C8 N2 C7 109.2(5)
C9 N3 C7 108.9(5)
C10 N3 C7 126.5(5)
C10 N3 C9 124.4(5)
C17 N4 C15 110.9(4)
C20 N4 C15 113.2(4)
C20 N4 C17 108.1(4)
C17 N5 C16 107.8(4)
C18 N5 C16 113.5(4)
C18 N5 C17 110.4(4)
C25 N6 C21 125.0(5)
C26 N6 C21 127.4(5)
C26 N6 C25 107.6(5)
C27 N7 C25 108.8(5)
C28 N7 C25 123.7(6)
C28 N7 C27 127.3(6)
C33 N8 C29 117.0(6)

loop_
_geom_bond_atom_site_label_1
_geom_bond_atom_site_label_2
_geom_bond_distance
C1 H1 0.9500
C1 C2 1.355(9)
C1 N1 1.335(8)
C2 H2 0.9500
C2 C3 1.342(9)
C3 H3 0.9500
C3 C4 1.383(8)
C4 H4 0.9500
C4 C5 1.357(7)
C5 C6 1.515(7)
C5 N1 1.337(7)
C6 H6a 0.9900
C6 H6b 0.9900
C6 N2 1.471(7)
C7 H7 0.9500
C7 N2 1.327(7)
C7 N3 1.339(7)
C8 H8 0.9500
C8 C9 1.348(8)
C8 N2 1.371(8)
C9 H9 0.9500
C9 N3 1.378(7)
C10 C11 1.381(7)
C10 C15 1.395(7)
C10 N3 1.441(6)
C11 H11 0.9500
C11 C12 1.386(7)
C12 H12 0.9500
C12 C13 1.385(7)
C13 H13 0.9500
C13 C14 1.385(7)
C14 C15 1.391(7)
C14 C16 1.524(7)
C15 N4 1.431(6)
C16 H16a 0.9900
C16 H16b 0.9900
C16 N5 1.480(6)
C17 H17a 0.9900
C17 H17b 0.9900
C17 N4 1.462(6)
C17 N5 1.471(6)
C18 C19 1.399(7)
C18 C21 1.402(7)
C18 N5 1.426(6)
C19 C20 1.525(7)
C19 C24 1.387(7)
C20 H20a 0.9900
C20 H20b 0.9900
C20 N4 1.471(7)
C21 C22 1.367(8)
C21 N6 1.439(7)
C22 H22 0.9500
C22 C23 1.383(8)
C23 H23 0.9500
C23 C24 1.377(8)
C24 H24 0.9500
C25 H25 0.9500
C25 N6 1.332(7)
C25 N7 1.327(7)
C26 H26 0.9500
C26 C27 1.348(9)
C26 N6 1.391(7)
C27 H27 0.9500
C27 N7 1.370(8)
C28 H28a 0.9900
C28 H28b 0.9900
C28 C29 1.509(7)
C28 N7 1.475(7)
C29 C30 1.376(8)
C29 N8 1.330(7)
C30 H30 0.9500
C30 C31 1.398(8)
C31 H31 0.9500
C31 C32 1.359(9)
C33 H33 0.9500
C33 C32 1.381(9)
C33 N8 1.326(7)
C32 H32 0.9500
